data_7200011
loop_
_publ_author_name
'Kendrick, John'
'Gourlay, Matthew D.'
'Neumann, Marcus A.'
'Leusen, Frank J. J.'

_publ_section_title
;
 Predicting spontaneous racemate resolution using recent developments in
 crystal structure prediction
;
_journal_issue 11
_journal_name_full CrystEngComm
_journal_page_first 2391
_journal_page_last 2399
_journal_paper_doi 10.1039/b909038j
_journal_volume 11
_journal_year 2009
_space_group_IT_number 61
_symmetry_cell_setting orthorhombic
_symmetry_Int_Tables_number 61
_symmetry_space_group_name_Hall '-P 2ac 2ab'
_symmetry_space_group_name_H-M 'P b c a'
_cell_angle_alpha 90.000000
_cell_angle_beta 90.000000
_cell_angle_gamma 90.000000
_cell_length_a 11.133989
_cell_length_b 13.232634
_cell_length_c 16.052987
_cell_volume 2365.119
_cod_data_source_file 23HTP_racemic.cif
_cod_data_source_block 23HTP_R_2
_cod_struct_determination_method theoretical
_cod_database_code 7200011

loop_
_symmetry_equiv_pos_site_id
_symmetry_equiv_pos_as_xyz
1 x,y,z
2 -x+1/2,-y,z+1/2
3 -x,y+1/2,-z+1/2
4 x+1/2,-y+1/2,-z
5 -x,-y,-z
6 x+1/2,y,-z+1/2
7 x,-y+1/2,z+1/2
8 -x+1/2,y+1/2,z

loop_
_atom_site_label
_atom_site_type_symbol
_atom_site_fract_x
_atom_site_fract_y
_atom_site_fract_z
C1 C 0.178427 0.894826 0.714395
C2 C 0.116476 0.980499 0.762077
C3 C 0.070255 0.929341 0.842128
N4 N 0.034675 0.829732 0.806648
C5 C 0.097037 0.802214 0.727416
O6 O -0.037823 0.766924 0.841891
C7 C 0.170778 0.915657 0.906861
C8 C 0.240209 0.999375 0.930293
H9 H 0.223679 1.073552 0.903426
C10 C 0.329084 0.988723 0.990824
H11 H 0.381818 1.054411 1.008999
C12 C 0.350801 0.895793 1.028797
H13 H 0.420577 0.887437 1.075855
C14 C 0.281436 0.811929 1.005574
O15 O 0.297106 0.718497 1.039106
C16 C 0.191406 0.822572 0.945093
H17 H 0.138142 0.756471 0.928978
C18 C -0.037004 0.982694 0.881889
C19 C 0.166474 0.703674 0.739626
C20 C 0.002716 0.790779 0.658406
H21 H 0.190944 0.911332 0.648219
H22 H 0.267224 0.879827 0.741415
H23 H 0.176642 1.043786 0.775210
H24 H 0.039635 1.010209 0.726758
H25 H 0.363171 0.719068 1.081419
H26 H -0.071970 0.940358 0.935204
H27 H -0.008912 1.057116 0.904582
H28 H -0.109418 0.993229 0.836574
H29 H 0.235858 0.713057 0.787436
H30 H 0.105332 0.643048 0.758821
H31 H 0.210139 0.681949 0.681161
H32 H -0.062663 0.732331 0.675345
H33 H -0.045986 0.861582 0.647319
H34 H 0.047123 0.768421 0.600302
